data_2224257
loop_
_publ_author_name
'Danish, Muhammad'
'Tahir, M. Nawaz'
'Ahmad, Nazir'
'Ali, Saqib'
'Badshah, Amin'

_publ_section_title
;
 Tricyclohexyl[2-(2,3-dimethylanilino)benzoato-\k<i>O</i>]tin(IV)
;
_journal_coeditor_code HB5223
_journal_issue 12
_journal_name_full 'Acta Crystallographica Section E'
_journal_page_first m1614
_journal_paper_doi 10.1107/S1600536809048314
_journal_volume 65
_journal_year 2009
_chemical_formula_iupac '[Sn (C6 H11)3 (C15 H14 N O2)]'
_chemical_formula_moiety 'C33 H47 N O2 Sn'
_chemical_formula_sum 'C33 H47 N O2 Sn'
_chemical_formula_weight 608.41
_chemical_name_systematic
;
Tricyclohexyl[2-(2,3-dimethylanilino)benzoato-\k<i>O</i>]tin(IV)
;
_space_group_IT_number 2
_symmetry_cell_setting triclinic
_symmetry_space_group_name_Hall '-P 1'
_symmetry_space_group_name_H-M 'P -1'
_atom_sites_solution_hydrogens geom
_atom_sites_solution_primary direct
_atom_sites_solution_secondary difmap
_audit_creation_method SHELXL-97
_cell_angle_alpha 109.8720(10)
_cell_angle_beta 90.616(2)
_cell_angle_gamma 110.5480(10)
_cell_formula_units_Z 2
_cell_length_a 9.6093(2)
_cell_length_b 12.0104(3)
_cell_length_c 15.5241(4)
_cell_measurement_reflns_used 7684
_cell_measurement_temperature 296(2)
_cell_measurement_theta_max 28.32
_cell_measurement_theta_min 2.29
_cell_volume 1560.47(7)
_computing_cell_refinement 'SAINT (Bruker, 2007)'
_computing_data_collection 'APEX2 (Bruker, 2007)'
_computing_data_reduction 'SAINT (Bruker, 2007)'
_computing_molecular_graphics 'ORTEP-3 (Farrugia, 1997) and PLATON (Spek, 2009)'
_computing_publication_material
;
WinGX (Farrugia, 1999) and PLATON (Spek, 2009)
;
_computing_structure_refinement 'SHELXL97 (Sheldrick, 2008)'
_computing_structure_solution 'SHELXS97 (Sheldrick, 2008)'
_diffrn_ambient_temperature 296(2)
_diffrn_detector_area_resol_mean 7.40
_diffrn_measured_fraction_theta_full 0.992
_diffrn_measured_fraction_theta_max 0.989
_diffrn_measurement_device_type 'Bruker Kappa APEXII CCD'
_diffrn_measurement_method \w
_diffrn_radiation_monochromator graphite
_diffrn_radiation_source 'fine-focus sealed tube'
_diffrn_radiation_type MoK\a
_diffrn_radiation_wavelength 0.71073
_diffrn_reflns_av_R_equivalents 0.0301
_diffrn_reflns_av_sigmaI/netI 0.0342
_diffrn_reflns_limit_h_max 8
_diffrn_reflns_limit_h_min -12
_diffrn_reflns_limit_k_max 15
_diffrn_reflns_limit_k_min -15
_diffrn_reflns_limit_l_max 20
_diffrn_reflns_limit_l_min -20
_diffrn_reflns_number 31924
_diffrn_reflns_theta_full 25.00
_diffrn_reflns_theta_max 28.32
_diffrn_reflns_theta_min 2.29
_diffrn_standards_number 0
_exptl_absorpt_coefficient_mu 0.846
_exptl_absorpt_correction_T_max 0.841
_exptl_absorpt_correction_T_min 0.797
_exptl_absorpt_correction_type multi-scan
_exptl_absorpt_process_details '(SADABS; Bruker, 2005)'
_exptl_crystal_colour Colourless
_exptl_crystal_density_diffrn 1.298
_exptl_crystal_density_method 'not measured'
_exptl_crystal_description prism
_exptl_crystal_F_000 636
_exptl_crystal_size_max 0.28
_exptl_crystal_size_mid 0.22
_exptl_crystal_size_min 0.20
_refine_diff_density_max 1.373
_refine_diff_density_min -0.487
_refine_ls_goodness_of_fit_ref 1.016
_refine_ls_hydrogen_treatment mixed
_refine_ls_matrix_type full
_refine_ls_number_parameters 307
_refine_ls_number_reflns 7684
_refine_ls_number_restraints 33
_refine_ls_restrained_S_all 1.041
_refine_ls_R_factor_all 0.0863
_refine_ls_R_factor_gt 0.0563
_refine_ls_shift/su_max 0.000
_refine_ls_shift/su_mean 0.000
_refine_ls_structure_factor_coef Fsqd
_refine_ls_weighting_details 'calc w=1/[\s^2^(Fo^2^)+(0.0862P)^2^+1.3991P] where P=(Fo^2^+2Fc^2^)/3'
_refine_ls_weighting_scheme calc
_refine_ls_wR_factor_gt 0.1441
_refine_ls_wR_factor_ref 0.1661
_reflns_number_gt 5308
_reflns_number_total 7684
_reflns_threshold_expression I>2\s(I)
_cod_data_source_file hb5223.cif
_cod_data_source_block I
_cod_depositor_comments
;
The following automatic conversions were performed:
'_symmetry_cell_setting' value 'Triclinic' changed to 'triclinic'
according to '/home/saulius/struct/CIF-dictionaries/cif_core.dic'
dictionary named 'cif_core.dic' version 2.4.1 from 2010-06-29.

Automatic conversion script
Id: cif_fix_enum 1527 2010-12-29 10:47:43Z saulius 

The following automatic conversions were performed:

'_symmetry_cell_setting' value 'Triclinic' changed to 'triclinic'
according to /home/saulius/struct/CIF-dictionaries/cif_core.dic
dictionary named 'cif_core.dic' version 2.4.1 from 2010-06-29.

Automatic conversion script
Id: cif_fix_values 1715 2011-07-08 13:25:40Z adriana 
;
_cod_original_cell_volume 1560.47(6)
_cod_database_code 2224257
_cod_database_fobs_code 2224257

loop_
_symmetry_equiv_pos_site_id
_symmetry_equiv_pos_as_xyz
1 x,y,z
2 -x,-y,-z

loop_
_atom_site_type_symbol
_atom_site_label
_atom_site_fract_x
_atom_site_fract_y
_atom_site_fract_z
_atom_site_U_iso_or_equiv
_atom_site_adp_type
_atom_site_calc_flag
_atom_site_refinement_flags
_atom_site_occupancy
_atom_site_disorder_assembly
_atom_site_disorder_group
Sn Sn 0.36022(4) 0.37096(3) 0.16644(2) 0.06337(15) Uani d . 1 C .
O O1 0.2926(4) 0.4860(3) 0.1161(2) 0.0701(8) Uani d . 1 . .
O O2 0.3934(5) 0.6278(3) 0.2549(2) 0.0815(10) Uani d . 1 . .
N N1 0.3785(6) 0.8571(4) 0.3012(3) 0.0864(14) Uani d . 1 . .
H H1 0.413(7) 0.803(6) 0.314(5) 0.104 Uiso d . 1 . .
C C1 0.2665(5) 0.6839(4) 0.1546(3) 0.0565(10) Uani d . 1 . .
C C2 0.2909(6) 0.8087(4) 0.2175(3) 0.0622(11) Uani d . 1 . .
C C3 0.2220(7) 0.8792(5) 0.1918(4) 0.0785(14) Uani d . 1 . .
H H3 0.2350 0.9605 0.2328 0.094 Uiso calc R 1 . .
C C4 0.1360(8) 0.8315(6) 0.1077(4) 0.0930(18) Uani d . 1 . .
H H4 0.0912 0.8809 0.0926 0.112 Uiso calc R 1 . .
C C5 0.1136(8) 0.7119(6) 0.0446(4) 0.097(2) Uani d . 1 . .
H H5 0.0558 0.6808 -0.0131 0.116 Uiso calc R 1 . .
C C6 0.1779(6) 0.6405(5) 0.0685(3) 0.0740(13) Uani d . 1 . .
H H6 0.1627 0.5594 0.0261 0.089 Uiso calc R 1 . .
C C7 0.3235(5) 0.5990(4) 0.1789(3) 0.0604(10) Uani d . 1 . .
C C8 0.3998(7) 0.9770(5) 0.3718(3) 0.0735(13) Uani d . 1 . .
C C9 0.5116(9) 1.0862(6) 0.3712(5) 0.103(2) Uani d . 1 . .
H H9 0.5696 1.0827 0.3235 0.124 Uiso calc R 1 . .
C C10 0.5363(10) 1.1996(6) 0.4415(6) 0.118(2) Uani d . 1 . .
H H10 0.6094 1.2745 0.4409 0.141 Uiso calc R 1 . .
C C11 0.4540(10) 1.2034(6) 0.5126(5) 0.106(2) Uani d . 1 . .
H H11 0.4765 1.2806 0.5619 0.127 Uiso calc R 1 . .
C C12 0.3412(7) 1.0990(6) 0.5138(4) 0.0885(17) Uani d . 1 . .
C C13 0.3121(6) 0.9806(5) 0.4406(4) 0.0790(14) Uani d . 1 . .
C C14 0.2511(10) 1.1074(10) 0.5923(6) 0.147(4) Uani d . 1 . .
H H14A 0.2621 1.1946 0.6240 0.220 Uiso calc R 1 . .
H H14B 0.2864 1.0773 0.6347 0.220 Uiso calc R 1 . .
H H14C 0.1471 1.0556 0.5686 0.220 Uiso calc R 1 . .
C C15 0.1874(8) 0.8636(7) 0.4391(6) 0.116(2) Uani d . 1 . .
H H15A 0.0980 0.8815 0.4500 0.174 Uiso calc R 1 . .
H H15B 0.2139 0.8371 0.4866 0.174 Uiso calc R 1 . .
H H15C 0.1697 0.7966 0.3798 0.174 Uiso calc R 1 . .
C C16 0.5928(6) 0.4556(6) 0.2219(5) 0.0889(16) Uani d D 1 . .
H H16 0.5985 0.5098 0.2864 0.107 Uiso calc R 1 A 1
C C19 0.9166(8) 0.5092(8) 0.2374(7) 0.1222(16) Uani d D 1 . .
H H19A 1.0163 0.5592 0.2728 0.147 Uiso calc R 1 B 1
H H19B 0.9249 0.4457 0.1812 0.147 Uiso calc R 1 B 1
C C17A 0.666(2) 0.360(2) 0.227(2) 0.1222(16) Uani d PD 0.50 C 1
H H17A 0.6016 0.2988 0.2509 0.147 Uiso calc PR 0.50 C 1
H H17B 0.6830 0.3142 0.1656 0.147 Uiso calc PR 0.50 C 1
C C18A 0.8174(18) 0.4443(17) 0.2926(13) 0.1222(16) Uani d PD 0.50 C 1
H H18A 0.8035 0.5062 0.3476 0.147 Uiso calc PR 0.50 C 1
H H18B 0.8593 0.3918 0.3111 0.147 Uiso calc PR 0.50 C 1
C C20A 0.856(3) 0.594(2) 0.2134(18) 0.1222(16) Uani d PD 0.50 C 1
H H20A 0.9105 0.6189 0.1666 0.147 Uiso calc PR 0.50 C 1
H H20B 0.8791 0.6707 0.2680 0.147 Uiso calc PR 0.50 C 1
C C21A 0.687(2) 0.544(5) 0.178(4) 0.1222(16) Uani d PD 0.50 C 1
H H21A 0.6568 0.6164 0.1906 0.147 Uiso calc PR 0.50 C 1
H H21B 0.6704 0.4997 0.1112 0.147 Uiso calc PR 0.50 C 1
C C17B 0.6452(19) 0.363(2) 0.237(2) 0.1222(16) Uani d PD 0.50 C 2
H H17C 0.6101 0.2864 0.1815 0.147 Uiso calc PR 0.50 C 2
H H17D 0.5954 0.3392 0.2862 0.147 Uiso calc PR 0.50 C 2
C C18B 0.8160(16) 0.3987(15) 0.2633(14) 0.1222(16) Uani d PD 0.50 C 2
H H18C 0.8381 0.4214 0.3296 0.147 Uiso calc PR 0.50 C 2
H H18D 0.8404 0.3243 0.2326 0.147 Uiso calc PR 0.50 C 2
C C20B 0.860(3) 0.615(2) 0.2389(18) 0.1222(16) Uani d PD 0.50 C 2
H H20C 0.9265 0.6702 0.2111 0.147 Uiso calc PR 0.50 C 2
H H20D 0.8580 0.6656 0.3021 0.147 Uiso calc PR 0.50 C 2
C C21B 0.701(2) 0.548(5) 0.183(4) 0.1222(16) Uani d PD 0.50 C 2
H H21C 0.6621 0.6125 0.1834 0.147 Uiso calc PR 0.50 C 2
H H21D 0.7066 0.5014 0.1194 0.147 Uiso calc PR 0.50 C 2
C C22 0.2180(7) 0.3375(5) 0.2686(4) 0.0855(15) Uani d D 1 . .
H H22 0.1377 0.3585 0.2470 0.103 Uiso calc R 1 C 1
C C25 0.1326(12) 0.2839(8) 0.4341(6) 0.152(3) Uani d D 1 . .
H H25A 0.0785 0.2655 0.4832 0.182 Uiso calc R 1 D 1
H H25B 0.2288 0.2752 0.4385 0.182 Uiso calc R 1 D 1
C C23A 0.263(3) 0.441(3) 0.3636(15) 0.152(3) Uani d P 0.50 C 1
H H23A 0.2702 0.5215 0.3583 0.182 Uiso calc PR 0.50 C 1
H H23B 0.3610 0.4525 0.3900 0.182 Uiso calc PR 0.50 C 1
C C24A 0.146(3) 0.4080(17) 0.4296(17) 0.152(3) Uani d PD 0.50 C 1
H H24A 0.1786 0.4741 0.4910 0.182 Uiso calc PR 0.50 C 1
H H24B 0.0488 0.4029 0.4060 0.182 Uiso calc PR 0.50 C 1
C C26A 0.040(2) 0.207(2) 0.3386(10) 0.152(3) Uani d PD 0.50 C 1
H H26A -0.0338 0.2430 0.3327 0.182 Uiso calc PR 0.50 C 1
H H26B -0.0142 0.1207 0.3356 0.182 Uiso calc PR 0.50 C 1
C C27A 0.123(2) 0.1990(16) 0.2542(13) 0.152(3) Uani d PD 0.50 C 1
H H27A 0.1858 0.1504 0.2513 0.182 Uiso calc PR 0.50 C 1
H H27B 0.0520 0.1588 0.1974 0.182 Uiso calc PR 0.50 C 1
C C23B 0.307(2) 0.418(2) 0.3655(12) 0.152(3) Uani d PD 0.50 C 2
H H23C 0.3851 0.3867 0.3737 0.182 Uiso calc PR 0.50 C 2
H H23D 0.3563 0.5053 0.3696 0.182 Uiso calc PR 0.50 C 2
C C24B 0.216(2) 0.4165(16) 0.4436(16) 0.152(3) Uani d PD 0.50 C 2
H H24C 0.2819 0.4627 0.5025 0.182 Uiso calc PR 0.50 C 2
H H24D 0.1465 0.4582 0.4418 0.182 Uiso calc PR 0.50 C 2
C C26B 0.094(3) 0.1719(17) 0.3434(11) 0.152(3) Uani d PD 0.50 C 2
H H26C -0.0102 0.1438 0.3175 0.182 Uiso calc PR 0.50 C 2
H H26D 0.1099 0.1009 0.3524 0.182 Uiso calc PR 0.50 C 2
C C27B 0.199(3) 0.220(2) 0.2790(14) 0.152(3) Uani d PD 0.50 C 2
H H27C 0.2975 0.2250 0.2992 0.182 Uiso calc PR 0.50 C 2
H H27D 0.1646 0.1533 0.2178 0.182 Uiso calc PR 0.50 C 2
C C28 0.2913(7) 0.2114(5) 0.0371(4) 0.0813(15) Uani d D 1 . .
H H28 0.1818 0.1731 0.0324 0.098 Uiso calc R 1 C 1
C C29A 0.317(3) 0.2527(16) -0.0469(10) 0.122(2) Uani d PD 0.50 C 1
H H29A 0.2636 0.3084 -0.0453 0.146 Uiso calc PR 0.50 C 1
H H29B 0.4233 0.3010 -0.0428 0.146 Uiso calc PR 0.50 C 1
C C30A 0.265(3) 0.1407(16) -0.1369(12) 0.122(2) Uani d PD 0.50 C 1
H H30A 0.2995 0.1704 -0.1865 0.146 Uiso calc PR 0.50 C 1
H H30B 0.1557 0.1059 -0.1479 0.146 Uiso calc PR 0.50 C 1
C C31A 0.318(3) 0.0348(17) -0.1409(10) 0.122(2) Uani d PD 0.50 C 1
H H31A 0.2743 -0.0370 -0.1989 0.146 Uiso calc PR 0.50 C 1
H H31B 0.4265 0.0650 -0.1371 0.146 Uiso calc PR 0.50 C 1
C C32A 0.273(3) -0.0041(18) -0.0648(10) 0.122(2) Uani d PD 0.50 C 1
H H32A 0.3045 -0.0733 -0.0672 0.146 Uiso calc PR 0.50 C 1
H H32B 0.1643 -0.0355 -0.0699 0.146 Uiso calc PR 0.50 C 1
C C33A 0.341(3) 0.1060(18) 0.0271(11) 0.122(2) Uani d PD 0.50 C 1
H H33A 0.3130 0.0755 0.0772 0.146 Uiso calc PR 0.50 C 1
H H33B 0.4498 0.1373 0.0320 0.146 Uiso calc PR 0.50 C 1
C C29B 0.370(2) 0.2433(15) -0.0391(10) 0.122(2) Uani d PD 0.50 C 2
H H29C 0.4776 0.2706 -0.0222 0.146 Uiso calc PR 0.50 C 2
H H29D 0.3509 0.3136 -0.0469 0.146 Uiso calc PR 0.50 C 2
C C30B 0.317(3) 0.1273(16) -0.1317(11) 0.122(2) Uani d PD 0.50 C 2
H H30C 0.2114 0.1038 -0.1520 0.146 Uiso calc PR 0.50 C 2
H H30D 0.3737 0.1487 -0.1790 0.146 Uiso calc PR 0.50 C 2
C C31B 0.341(3) 0.0201(16) -0.1169(10) 0.122(2) Uani d PD 0.50 C 2
H H31C 0.2969 -0.0548 -0.1731 0.146 Uiso calc PR 0.50 C 2
H H31D 0.4482 0.0400 -0.1091 0.146 Uiso calc PR 0.50 C 2
C C32B 0.283(3) -0.0146(17) -0.0404(9) 0.122(2) Uani d PD 0.50 C 2
H H32C 0.3212 -0.0761 -0.0331 0.146 Uiso calc PR 0.50 C 2
H H32D 0.1743 -0.0555 -0.0545 0.146 Uiso calc PR 0.50 C 2
C C33B 0.324(3) 0.0971(18) 0.0484(11) 0.122(2) Uani d PD 0.50 C 2
H H33C 0.4304 0.1255 0.0705 0.146 Uiso calc PR 0.50 C 2
H H33D 0.2681 0.0713 0.0945 0.146 Uiso calc PR 0.50 C 2

loop_
_atom_site_aniso_label
_atom_site_aniso_U_11
_atom_site_aniso_U_22
_atom_site_aniso_U_33
_atom_site_aniso_U_12
_atom_site_aniso_U_13
_atom_site_aniso_U_23
Sn 0.0761(2) 0.04922(19) 0.0596(2) 0.02397(15) 0.00460(15) 0.01359(14)
O1 0.093(2) 0.0494(16) 0.0617(18) 0.0339(16) 0.0004(16) 0.0063(14)
O2 0.114(3) 0.063(2) 0.064(2) 0.046(2) -0.0145(19) 0.0064(16)
N1 0.129(4) 0.063(3) 0.059(2) 0.051(3) -0.018(2) -0.0025(19)
C1 0.068(3) 0.049(2) 0.049(2) 0.0225(19) 0.0083(19) 0.0147(18)
C2 0.080(3) 0.048(2) 0.052(2) 0.024(2) 0.006(2) 0.0105(18)
C3 0.114(4) 0.056(3) 0.064(3) 0.039(3) 0.001(3) 0.013(2)
C4 0.135(5) 0.071(3) 0.080(4) 0.051(3) -0.013(3) 0.023(3)
C5 0.140(5) 0.075(4) 0.069(3) 0.045(4) -0.025(3) 0.016(3)
C6 0.099(4) 0.059(3) 0.052(3) 0.029(3) 0.001(2) 0.007(2)
C7 0.071(3) 0.050(2) 0.054(2) 0.024(2) 0.008(2) 0.0098(19)
C8 0.099(4) 0.056(3) 0.056(3) 0.036(3) -0.011(3) 0.002(2)
C9 0.133(6) 0.071(4) 0.084(4) 0.024(4) 0.013(4) 0.018(3)
C10 0.142(6) 0.059(3) 0.113(6) 0.010(4) -0.012(5) 0.015(4)
C11 0.142(6) 0.068(4) 0.085(4) 0.049(4) -0.030(4) -0.008(3)
C12 0.099(4) 0.090(4) 0.066(3) 0.052(4) -0.012(3) -0.002(3)
C13 0.082(3) 0.069(3) 0.072(3) 0.034(3) -0.012(3) 0.005(2)
C14 0.140(7) 0.189(9) 0.102(6) 0.098(7) 0.017(5) 0.005(6)
C15 0.088(4) 0.106(5) 0.124(6) 0.018(4) 0.013(4) 0.025(4)
C16 0.079(3) 0.086(4) 0.109(5) 0.033(3) 0.012(3) 0.043(4)
C19 0.084(2) 0.127(3) 0.165(4) 0.040(2) 0.014(3) 0.064(3)
C17A 0.084(2) 0.127(3) 0.165(4) 0.040(2) 0.014(3) 0.064(3)
C18A 0.084(2) 0.127(3) 0.165(4) 0.040(2) 0.014(3) 0.064(3)
C20A 0.084(2) 0.127(3) 0.165(4) 0.040(2) 0.014(3) 0.064(3)
C21A 0.084(2) 0.127(3) 0.165(4) 0.040(2) 0.014(3) 0.064(3)
C17B 0.084(2) 0.127(3) 0.165(4) 0.040(2) 0.014(3) 0.064(3)
C18B 0.084(2) 0.127(3) 0.165(4) 0.040(2) 0.014(3) 0.064(3)
C20B 0.084(2) 0.127(3) 0.165(4) 0.040(2) 0.014(3) 0.064(3)
C21B 0.084(2) 0.127(3) 0.165(4) 0.040(2) 0.014(3) 0.064(3)
C22 0.101(4) 0.071(3) 0.077(3) 0.026(3) 0.014(3) 0.025(3)
C25 0.179(7) 0.136(4) 0.112(3) 0.021(4) 0.057(4) 0.050(3)
C23A 0.179(7) 0.136(4) 0.112(3) 0.021(4) 0.057(4) 0.050(3)
C24A 0.179(7) 0.136(4) 0.112(3) 0.021(4) 0.057(4) 0.050(3)
C26A 0.179(7) 0.136(4) 0.112(3) 0.021(4) 0.057(4) 0.050(3)
C27A 0.179(7) 0.136(4) 0.112(3) 0.021(4) 0.057(4) 0.050(3)
C23B 0.179(7) 0.136(4) 0.112(3) 0.021(4) 0.057(4) 0.050(3)
C24B 0.179(7) 0.136(4) 0.112(3) 0.021(4) 0.057(4) 0.050(3)
C26B 0.179(7) 0.136(4) 0.112(3) 0.021(4) 0.057(4) 0.050(3)
C27B 0.179(7) 0.136(4) 0.112(3) 0.021(4) 0.057(4) 0.050(3)
C28 0.112(4) 0.056(3) 0.068(3) 0.034(3) 0.019(3) 0.011(2)
C29A 0.228(6) 0.086(3) 0.072(3) 0.084(3) 0.038(4) 0.029(2)
C30A 0.228(6) 0.086(3) 0.072(3) 0.084(3) 0.038(4) 0.029(2)
C31A 0.228(6) 0.086(3) 0.072(3) 0.084(3) 0.038(4) 0.029(2)
C32A 0.228(6) 0.086(3) 0.072(3) 0.084(3) 0.038(4) 0.029(2)
C33A 0.228(6) 0.086(3) 0.072(3) 0.084(3) 0.038(4) 0.029(2)
C29B 0.228(6) 0.086(3) 0.072(3) 0.084(3) 0.038(4) 0.029(2)
C30B 0.228(6) 0.086(3) 0.072(3) 0.084(3) 0.038(4) 0.029(2)
C31B 0.228(6) 0.086(3) 0.072(3) 0.084(3) 0.038(4) 0.029(2)
C32B 0.228(6) 0.086(3) 0.072(3) 0.084(3) 0.038(4) 0.029(2)
C33B 0.228(6) 0.086(3) 0.072(3) 0.084(3) 0.038(4) 0.029(2)

loop_
_atom_type_symbol
_atom_type_description
_atom_type_scat_dispersion_real
_atom_type_scat_dispersion_imag
_atom_type_scat_source
C C 0.0033 0.0016 'International Tables Vol C Tables 4.2.6.8 and 6.1.1.4'
H H 0.0000 0.0000 'International Tables Vol C Tables 4.2.6.8 and 6.1.1.4'
N N 0.0061 0.0033 'International Tables Vol C Tables 4.2.6.8 and 6.1.1.4'
O O 0.0106 0.0060 'International Tables Vol C Tables 4.2.6.8 and 6.1.1.4'
Sn Sn -0.6537 1.4246 'International Tables Vol C Tables 4.2.6.8 and 6.1.1.4'

loop_
_geom_angle_atom_site_label_1
_geom_angle_atom_site_label_2
_geom_angle_atom_site_label_3
_geom_angle_site_symmetry_1
_geom_angle_site_symmetry_3
_geom_angle
_geom_angle_publ_flag
O1 Sn C16 . . 112.38(18) ?
O1 Sn C28 . . 94.52(17) ?
C16 Sn C28 . . 117.4(3) ?
O1 Sn C22 . . 105.4(2) ?
C16 Sn C22 . . 112.4(2) ?
C28 Sn C22 . . 112.7(2) ?
C7 O1 Sn . . 111.7(3) ?
C2 N1 C8 . . 124.6(4) ?
C2 N1 H1 . . 115(4) ?
C8 N1 H1 . . 120(4) ?
C6 C1 C2 . . 117.8(4) ?
C6 C1 C7 . . 120.1(4) ?
C2 C1 C7 . . 122.0(4) ?
N1 C2 C3 . . 121.2(4) ?
N1 C2 C1 . . 120.5(4) ?
C3 C2 C1 . . 118.2(4) ?
C4 C3 C2 . . 121.3(5) ?
C4 C3 H3 . . 119.4 ?
C2 C3 H3 . . 119.4 ?
C3 C4 C5 . . 121.6(5) ?
C3 C4 H4 . . 119.2 ?
C5 C4 H4 . . 119.2 ?
C6 C5 C4 . . 118.3(5) ?
C6 C5 H5 . . 120.8 ?
C4 C5 H5 . . 120.8 ?
C5 C6 C1 . . 122.7(5) ?
C5 C6 H6 . . 118.6 ?
C1 C6 H6 . . 118.6 ?
O2 C7 O1 . . 119.8(4) ?
O2 C7 C1 . . 123.5(4) ?
O1 C7 C1 . . 116.7(4) ?
C13 C8 C9 . . 121.3(5) ?
C13 C8 N1 . . 119.2(5) ?
C9 C8 N1 . . 119.5(6) ?
C10 C9 C8 . . 119.1(7) ?
C10 C9 H9 . . 120.4 ?
C8 C9 H9 . . 120.4 ?
C11 C10 C9 . . 120.1(7) ?
C11 C10 H10 . . 119.9 ?
C9 C10 H10 . . 119.9 ?
C12 C11 C10 . . 122.0(6) ?
C12 C11 H11 . . 119.0 ?
C10 C11 H11 . . 119.0 ?
C11 C12 C13 . . 118.6(6) ?
C11 C12 C14 . . 120.5(7) ?
C13 C12 C14 . . 120.8(7) ?
C8 C13 C12 . . 118.7(6) ?
C8 C13 C15 . . 121.2(5) ?
C12 C13 C15 . . 120.1(6) ?
C12 C14 H14A . . 109.5 ?
C12 C14 H14B . . 109.5 ?
H14A C14 H14B . . 109.5 ?
C12 C14 H14C . . 109.5 ?
H14A C14 H14C . . 109.5 ?
H14B C14 H14C . . 109.5 ?
C13 C15 H15A . . 109.5 ?
C13 C15 H15B . . 109.5 ?
H15A C15 H15B . . 109.5 ?
C13 C15 H15C . . 109.5 ?
H15A C15 H15C . . 109.5 ?
H15B C15 H15C . . 109.5 ?
C17B C16 C21A . . 119(2) ?
C17B C16 C21B . . 115.7(19) ?
C21A C16 C17A . . 110(2) ?
C21B C16 C17A . . 107(2) ?
C17B C16 Sn . . 111.2(9) ?
C21A C16 Sn . . 114.0(11) ?
C21B C16 Sn . . 119.1(10) ?
C17A C16 Sn . . 115.2(8) ?
C17B C16 H16 . . 99.3 ?
C21A C16 H16 . . 105.4 ?
C21B C16 H16 . . 103.0 ?
C17A C16 H16 . . 105.4 ?
Sn C16 H16 . . 105.4 ?
C20A C19 C18A . . 110.5(14) ?
C20A C19 C18B . . 121.2(14) ?
C18A C19 C20B . . 103.6(14) ?
C18B C19 C20B . . 118.9(13) ?
C20A C19 H19A . . 109.5 ?
C18A C19 H19A . . 109.5 ?
C18B C19 H19A . . 117.6 ?
C20B C19 H19A . . 101.4 ?
C20A C19 H19B . . 109.5 ?
C18A C19 H19B . . 109.5 ?
C18B C19 H19B . . 87.6 ?
C20B C19 H19B . . 123.9 ?
H19A C19 H19B . . 108.1 ?
C18A C17A C16 . . 105.3(15) ?
C18A C17A H17A . . 110.7 ?
C16 C17A H17A . . 110.7 ?
C18A C17A H17B . . 110.7 ?
C16 C17A H17B . . 110.7 ?
H17A C17A H17B . . 108.8 ?
C19 C18A C17A . . 104.7(15) ?
C19 C18A H18A . . 110.8 ?
C17A C18A H18A . . 110.8 ?
C19 C18A H18B . . 110.8 ?
C17A C18A H18B . . 110.8 ?
H18A C18A H18B . . 108.9 ?
C19 C20A C21A . . 119(2) ?
C19 C20A H20A . . 107.5 ?
C21A C20A H20A . . 107.5 ?
C19 C20A H20B . . 107.5 ?
C21A C20A H20B . . 107.5 ?
H20A C20A H20B . . 107.0 ?
C16 C21A C20A . . 112(2) ?
C16 C21A H21A . . 109.1 ?
C20A C21A H21A . . 109.1 ?
C16 C21A H21B . . 109.1 ?
C20A C21A H21B . . 109.1 ?
H21A C21A H21B . . 107.9 ?
C16 C17B C18B . . 119.5(15) ?
C16 C17B H17C . . 107.4 ?
C18B C17B H17C . . 107.4 ?
C16 C17B H17D . . 107.4 ?
C18B C17B H17D . . 107.4 ?
H17C C17B H17D . . 107.0 ?
C19 C18B C17B . . 114.2(13) ?
C19 C18B H18C . . 108.7 ?
C17B C18B H18C . . 108.7 ?
C19 C18B H18D . . 108.7 ?
C17B C18B H18D . . 108.7 ?
H18C C18B H18D . . 107.6 ?
C19 C20B C21B . . 107(2) ?
C19 C20B H20C . . 110.3 ?
C21B C20B H20C . . 110.3 ?
C19 C20B H20D . . 110.3 ?
C21B C20B H20D . . 110.3 ?
H20C C20B H20D . . 108.5 ?
C16 C21B C20B . . 113(2) ?
C16 C21B H21C . . 109.0 ?
C20B C21B H21C . . 109.0 ?
C16 C21B H21D . . 109.0 ?
C20B C21B H21D . . 109.0 ?
H21C C21B H21D . . 107.8 ?
C27B C22 C23A . . 108.1(14) ?
C23A C22 C27A . . 121.5(13) ?
C27B C22 C23B . . 93.1(14) ?
C27A C22 C23B . . 114.6(13) ?
C27B C22 Sn . . 112.3(9) ?
C23A C22 Sn . . 116.5(10) ?
C27A C22 Sn . . 117.5(7) ?
C23B C22 Sn . . 109.6(9) ?
C27B C22 H22 . . 125.4 ?
C23A C22 H22 . . 97.1 ?
C27A C22 H22 . . 97.1 ?
C23B C22 H22 . . 119.7 ?
Sn C22 H22 . . 97.1 ?
C24B C25 C26B . . 123.4(13) ?
C24A C25 C26B . . 117.1(14) ?
C24B C25 C26A . . 110.5(14) ?
C24A C25 C26A . . 93.7(15) ?
C24B C25 H25A . . 120.1 ?
C24A C25 H25A . . 113.0 ?
C26B C25 H25A . . 115.0 ?
C26A C25 H25A . . 113.0 ?
C24B C25 H25B . . 87.4 ?
C24A C25 H25B . . 113.0 ?
C26B C25 H25B . . 85.3 ?
C26A C25 H25B . . 113.0 ?
H25A C25 H25B . . 110.4 ?
C22 C23A C24A . . 111.2(19) ?
C22 C23A H23A . . 109.4 ?
C24A C23A H23A . . 109.4 ?
C22 C23A H23B . . 109.4 ?
C24A C23A H23B . . 109.4 ?
H23A C23A H23B . . 108.0 ?
C25 C24A C23A . . 108.5(17) ?
C25 C24A H24A . . 110.0 ?
C23A C24A H24A . . 110.0 ?
C25 C24A H24B . . 110.0 ?
C23A C24A H24B . . 110.0 ?
H24A C24A H24B . . 108.4 ?
C25 C26A C27A . . 118.1(15) ?
C25 C26A H26A . . 107.8 ?
C27A C26A H26A . . 107.8 ?
C25 C26A H26B . . 107.8 ?
C27A C26A H26B . . 107.8 ?
H26A C26A H26B . . 107.1 ?
C22 C27A C26A . . 104.8(14) ?
C22 C27A H27A . . 110.8 ?
C26A C27A H27A . . 110.8 ?
C22 C27A H27B . . 110.8 ?
C26A C27A H27B . . 110.8 ?
H27A C27A H27B . . 108.9 ?
C24B C23B C22 . . 115.1(17) ?
C24B C23B H23C . . 108.5 ?
C22 C23B H23C . . 108.5 ?
C24B C23B H23D . . 108.5 ?
C22 C23B H23D . . 108.5 ?
H23C C23B H23D . . 107.5 ?
C25 C24B C23B . . 109.0(17) ?
C25 C24B H24C . . 109.9 ?
C23B C24B H24C . . 109.9 ?
C25 C24B H24D . . 109.9 ?
C23B C24B H24D . . 109.9 ?
H24C C24B H24D . . 108.3 ?
C25 C26B C27B . . 106.1(14) ?
C25 C26B H26C . . 110.5 ?
C27B C26B H26C . . 110.5 ?
C25 C26B H26D . . 110.5 ?
C27B C26B H26D . . 110.5 ?
H26C C26B H26D . . 108.7 ?
C22 C27B C26B . . 121.4(18) ?
C22 C27B H27C . . 107.0 ?
C26B C27B H27C . . 107.0 ?
C22 C27B H27D . . 107.0 ?
C26B C27B H27D . . 107.0 ?
H27C C27B H27D . . 106.7 ?
C33A C28 C29B . . 93.9(10) ?
C33A C28 C29A . . 111.0(9) ?
C29B C28 C33B . . 108.4(9) ?
C29A C28 C33B . . 125.4(9) ?
C33A C28 Sn . . 118.3(9) ?
C29B C28 Sn . . 112.6(7) ?
C29A C28 Sn . . 112.6(7) ?
C33B C28 Sn . . 109.8(7) ?
C33A C28 H28 . . 104.4 ?
C29B C28 H28 . . 123.6 ?
C29A C28 H28 . . 104.4 ?
C33B C28 H28 . . 96.6 ?
Sn C28 H28 . . 104.4 ?
C30A C29A C28 . . 112.1(12) ?
C30A C29A H29A . . 109.2 ?
C28 C29A H29A . . 109.2 ?
C30A C29A H29B . . 109.2 ?
C28 C29A H29B . . 109.2 ?
H29A C29A H29B . . 107.9 ?
C29A C30A C31A . . 114.3(13) ?
C29A C30A H30A . . 108.7 ?
C31A C30A H30A . . 108.7 ?
C29A C30A H30B . . 108.7 ?
C31A C30A H30B . . 108.7 ?
H30A C30A H30B . . 107.6 ?
C32A C31A C30A . . 108.4(13) ?
C32A C31A H31A . . 110.0 ?
C30A C31A H31A . . 110.0 ?
C32A C31A H31B . . 110.0 ?
C30A C31A H31B . . 110.0 ?
H31A C31A H31B . . 108.4 ?
C31A C32A C33A . . 111.3(15) ?
C31A C32A H32A . . 109.4 ?
C33A C32A H32A . . 109.4 ?
C31A C32A H32B . . 109.4 ?
C33A C32A H32B . . 109.4 ?
H32A C32A H32B . . 108.0 ?
C28 C33A C32A . . 112.1(16) ?
C28 C33A H33A . . 109.2 ?
C32A C33A H33A . . 109.2 ?
C28 C33A H33B . . 109.2 ?
C32A C33A H33B . . 109.2 ?
H33A C33A H33B . . 107.9 ?
C28 C29B C30B . . 111.6(13) ?
C28 C29B H29C . . 109.3 ?
C30B C29B H29C . . 109.3 ?
C28 C29B H29D . . 109.3 ?
C30B C29B H29D . . 109.3 ?
H29C C29B H29D . . 108.0 ?
C31B C30B C29B . . 108.2(12) ?
C31B C30B H30C . . 110.1 ?
C29B C30B H30C . . 110.1 ?
C31B C30B H30D . . 110.1 ?
C29B C30B H30D . . 110.1 ?
H30C C30B H30D . . 108.4 ?
C32B C31B C30B . . 118.5(14) ?
C32B C31B H31C . . 107.7 ?
C30B C31B H31C . . 107.7 ?
C32B C31B H31D . . 107.7 ?
C30B C31B H31D . . 107.7 ?
H31C C31B H31D . . 107.1 ?
C31B C32B C33B . . 112.9(13) ?
C31B C32B H32C . . 109.0 ?
C33B C32B H32C . . 109.0 ?
C31B C32B H32D . . 109.0 ?
C33B C32B H32D . . 109.0 ?
H32C C32B H32D . . 107.8 ?
C32B C33B C28 . . 111.8(12) ?
C32B C33B H33C . . 109.3 ?
C28 C33B H33C . . 109.3 ?
C32B C33B H33D . . 109.3 ?
C28 C33B H33D . . 109.3 ?
H33C C33B H33D . . 107.9 ?

loop_
_geom_bond_atom_site_label_1
_geom_bond_atom_site_label_2
_geom_bond_site_symmetry_2
_geom_bond_distance
_geom_bond_publ_flag
Sn O1 . 2.073(3) y
Sn C16 . 2.130(6) y
Sn C28 . 2.147(5) y
Sn C22 . 2.153(6) y
O1 C7 . 1.300(5) ?
O2 C7 . 1.228(5) ?
N1 C2 . 1.362(6) ?
N1 C8 . 1.425(6) ?
N1 H1 . 0.90(7) ?
C1 C6 . 1.405(6) ?
C1 C2 . 1.417(6) ?
C1 C7 . 1.460(6) ?
C2 C3 . 1.390(7) ?
C3 C4 . 1.360(8) ?
C3 H3 . 0.9300 ?
C4 C5 . 1.375(8) ?
C4 H4 . 0.9300 ?
C5 C6 . 1.356(8) ?
C5 H5 . 0.9300 ?
C6 H6 . 0.9300 ?
C8 C13 . 1.366(8) ?
C8 C9 . 1.376(9) ?
C9 C10 . 1.364(9) ?
C9 H9 . 0.9300 ?
C10 C11 . 1.362(11) ?
C10 H10 . 0.9300 ?
C11 C12 . 1.346(10) ?
C11 H11 . 0.9300 ?
C12 C13 . 1.417(7) ?
C12 C14 . 1.499(11) ?
C13 C15 . 1.485(9) ?
C14 H14A . 0.9600 ?
C14 H14B . 0.9600 ?
C14 H14C . 0.9600 ?
C15 H15A . 0.9600 ?
C15 H15B . 0.9600 ?
C15 H15C . 0.9600 ?
C16 C17B . 1.461(16) ?
C16 C21A . 1.503(17) ?
C16 C21B . 1.527(17) ?
C16 C17A . 1.560(15) ?
C16 H16 . 0.9800 ?
C19 C20A . 1.477(16) ?
C19 C18A . 1.483(15) ?
C19 C18B . 1.525(14) ?
C19 C20B . 1.534(16) ?
C19 H19A . 0.9700 ?
C19 H19B . 0.9700 ?
C17A C18A . 1.557(18) ?
C17A H17A . 0.9700 ?
C17A H17B . 0.9700 ?
C18A H18A . 0.9700 ?
C18A H18B . 0.9700 ?
C20A C21A . 1.535(17) ?
C20A H20A . 0.9700 ?
C20A H20B . 0.9700 ?
C21A H21A . 0.9700 ?
C21A H21B . 0.9700 ?
C17B C18B . 1.553(16) ?
C17B H17C . 0.9700 ?
C17B H17D . 0.9700 ?
C18B H18C . 0.9700 ?
C18B H18D . 0.9700 ?
C20B C21B . 1.540(17) ?
C20B H20C . 0.9700 ?
C20B H20D . 0.9700 ?
C21B H21C . 0.9700 ?
C21B H21D . 0.9700 ?
C22 C27B . 1.43(2) ?
C22 C23A . 1.51(2) ?
C22 C27A . 1.526(15) ?
C22 C23B . 1.527(17) ?
C22 H22 . 0.9800 ?
C25 C24B . 1.464(15) ?
C25 C24A . 1.478(16) ?
C25 C26B . 1.510(15) ?
C25 C26A . 1.519(16) ?
C25 H25A . 0.9700 ?
C25 H25B . 0.9700 ?
C23A C24A . 1.57(3) ?
C23A H23A . 0.9700 ?
C23A H23B . 0.9700 ?
C24A H24A . 0.9700 ?
C24A H24B . 0.9700 ?
C26A C27A . 1.531(16) ?
C26A H26A . 0.9700 ?
C26A H26B . 0.9700 ?
C27A H27A . 0.9700 ?
C27A H27B . 0.9700 ?
C23B C24B . 1.505(17) ?
C23B H23C . 0.9700 ?
C23B H23D . 0.9700 ?
C24B H24C . 0.9700 ?
C24B H24D . 0.9700 ?
C26B C27B . 1.531(16) ?
C26B H26C . 0.9700 ?
C26B H26D . 0.9700 ?
C27B H27C . 0.9700 ?
C27B H27D . 0.9700 ?
C28 C33A . 1.465(15) ?
C28 C29B . 1.498(14) ?
C28 C29A . 1.539(14) ?
C28 C33B . 1.576(14) ?
C28 H28 . 0.9800 ?
C29A C30A . 1.500(15) ?
C29A H29A . 0.9700 ?
C29A H29B . 0.9700 ?
C30A C31A . 1.513(14) ?
C30A H30A . 0.9700 ?
C30A H30B . 0.9700 ?
C31A C32A . 1.429(14) ?
C31A H31A . 0.9700 ?
C31A H31B . 0.9700 ?
C32A C33A . 1.52(2) ?
C32A H32A . 0.9700 ?
C32A H32B . 0.9700 ?
C33A H33A . 0.9700 ?
C33A H33B . 0.9700 ?
C29B C30B . 1.546(15) ?
C29B H29C . 0.9700 ?
C29B H29D . 0.9700 ?
C30B C31B . 1.474(12) ?
C30B H30C . 0.9700 ?
C30B H30D . 0.9700 ?
C31B C32B . 1.442(15) ?
C31B H31C . 0.9700 ?
C31B H31D . 0.9700 ?
C32B C33B . 1.488(16) ?
C32B H32C . 0.9700 ?
C32B H32D . 0.9700 ?
C33B H33C . 0.9700 ?
C33B H33D . 0.9700 ?

loop_
_geom_hbond_atom_site_label_D
_geom_hbond_atom_site_label_H
_geom_hbond_atom_site_label_A
_geom_hbond_site_symmetry_A
_geom_hbond_distance_DH
_geom_hbond_distance_HA
_geom_hbond_distance_DA
_geom_hbond_angle_DHA
_geom_hbond_publ_flag
N1 H1 O2 . 0.90(7) 1.93(7) 2.656(6) 137(6) yes
C23A H23A O2 . 0.97 2.45 3.17(3) 132 yes

loop_
_geom_torsion_atom_site_label_1
_geom_torsion_atom_site_label_2
_geom_torsion_atom_site_label_3
_geom_torsion_atom_site_label_4
_geom_torsion_site_symmetry_1
_geom_torsion_site_symmetry_2
_geom_torsion_site_symmetry_3
_geom_torsion_site_symmetry_4
_geom_torsion
_geom_torsion_publ_flag
C16 Sn O1 C7 . . . . -55.7(4) ?
C28 Sn O1 C7 . . . . -177.9(3) ?
C22 Sn O1 C7 . . . . 67.1(4) ?
C8 N1 C2 C3 . . . . 4.6(9) ?
C8 N1 C2 C1 . . . . -174.8(5) ?
C6 C1 C2 N1 . . . . -178.5(5) ?
C7 C1 C2 N1 . . . . 4.8(7) ?
C6 C1 C2 C3 . . . . 2.0(7) ?
C7 C1 C2 C3 . . . . -174.6(5) ?
N1 C2 C3 C4 . . . . 179.2(6) ?
C1 C2 C3 C4 . . . . -1.4(9) ?
C2 C3 C4 C5 . . . . -0.2(11) ?
C3 C4 C5 C6 . . . . 1.0(11) ?
C4 C5 C6 C1 . . . . -0.3(10) ?
C2 C1 C6 C5 . . . . -1.3(8) ?
C7 C1 C6 C5 . . . . 175.5(6) ?
Sn O1 C7 O2 . . . . 4.3(6) ?
Sn O1 C7 C1 . . . . -173.5(3) ?
C6 C1 C7 O2 . . . . -175.3(5) ?
C2 C1 C7 O2 . . . . 1.3(7) ?
C6 C1 C7 O1 . . . . 2.5(7) ?
C2 C1 C7 O1 . . . . 179.1(4) ?
C2 N1 C8 C13 . . . . 95.1(7) ?
C2 N1 C8 C9 . . . . -87.1(8) ?
C13 C8 C9 C10 . . . . 0.9(10) ?
N1 C8 C9 C10 . . . . -176.7(6) ?
C8 C9 C10 C11 . . . . 2.0(12) ?
C9 C10 C11 C12 . . . . -4.0(12) ?
C10 C11 C12 C13 . . . . 2.9(10) ?
C10 C11 C12 C14 . . . . -178.8(7) ?
C9 C8 C13 C12 . . . . -2.0(8) ?
N1 C8 C13 C12 . . . . 175.7(5) ?
C9 C8 C13 C15 . . . . 177.5(6) ?
N1 C8 C13 C15 . . . . -4.8(8) ?
C11 C12 C13 C8 . . . . 0.1(8) ?
C14 C12 C13 C8 . . . . -178.2(6) ?
C11 C12 C13 C15 . . . . -179.4(6) ?
C14 C12 C13 C15 . . . . 2.3(9) ?
O1 Sn C16 C17B . . . . -167.1(14) ?
C28 Sn C16 C17B . . . . -59.1(15) ?
C22 Sn C16 C17B . . . . 74.1(15) ?
O1 Sn C16 C21A . . . . -29(3) ?
C28 Sn C16 C21A . . . . 79(3) ?
C22 Sn C16 C21A . . . . -148(3) ?
O1 Sn C16 C21B . . . . -29(3) ?
C28 Sn C16 C21B . . . . 79(3) ?
C22 Sn C16 C21B . . . . -147(3) ?
O1 Sn C16 C17A . . . . -158.0(13) ?
C28 Sn C16 C17A . . . . -49.9(14) ?
C22 Sn C16 C17A . . . . 83.3(13) ?
C17B C16 C17A C18A . . . . -98(12) ?
C21A C16 C17A C18A . . . . 64(3) ?
C21B C16 C17A C18A . . . . 60(3) ?
Sn C16 C17A C18A . . . . -164.7(11) ?
C20A C19 C18A C17A . . . . 63.2(17) ?
C18B C19 C18A C17A . . . . -60(3) ?
C20B C19 C18A C17A . . . . 76.4(16) ?
C16 C17A C18A C19 . . . . -73.9(19) ?
C18A C19 C20A C21A . . . . -45(3) ?
C18B C19 C20A C21A . . . . -24(4) ?
C20B C19 C20A C21A . . . . -108(10) ?
C17B C16 C21A C20A . . . . -40(5) ?
C17A C16 C21A C20A . . . . -43(5) ?
Sn C16 C21A C20A . . . . -175(3) ?
C19 C20A C21A C16 . . . . 34(6) ?
C21A C16 C17B C18B . . . . 35(4) ?
C21B C16 C17B C18B . . . . 31(4) ?
C17A C16 C17B C18B . . . . 54(10) ?
Sn C16 C17B C18B . . . . 170.8(19) ?
C18A C19 C18B C17B . . . . 81(4) ?
C20B C19 C18B C17B . . . . 32(2) ?
C16 C17B C18B C19 . . . . -21(3) ?
C20A C19 C20B C21B . . . . 53(7) ?
C18A C19 C20B C21B . . . . -67(2) ?
C18B C19 C20B C21B . . . . -50(3) ?
C17B C16 C21B C20B . . . . -51(5) ?
C17A C16 C21B C20B . . . . -55(5) ?
Sn C16 C21B C20B . . . . 172(2) ?
C19 C20B C21B C16 . . . . 58(5) ?
O1 Sn C22 C27B . . . . 152.9(11) ?
C16 Sn C22 C27B . . . . -84.3(11) ?
C28 Sn C22 C27B . . . . 51.1(11) ?
O1 Sn C22 C23A . . . . -81.6(13) ?
C16 Sn C22 C23A . . . . 41.1(13) ?
C28 Sn C22 C23A . . . . 176.6(13) ?
O1 Sn C22 C27A . . . . 121.8(12) ?
C16 Sn C22 C27A . . . . -115.5(12) ?
C28 Sn C22 C27A . . . . 20.0(13) ?
O1 Sn C22 C23B . . . . -105.1(12) ?
C16 Sn C22 C23B . . . . 17.6(12) ?
C28 Sn C22 C23B . . . . 153.1(12) ?
C27B C22 C23A C24A . . . . -55(2) ?
C27A C22 C23A C24A . . . . -27(3) ?
C23B C22 C23A C24A . . . . -106(5) ?
Sn C22 C23A C24A . . . . 177.1(13) ?
C24B C25 C24A C23A . . . . 56(3) ?
C26B C25 C24A C23A . . . . -55(2) ?
C26A C25 C24A C23A . . . . -75.2(18) ?
C22 C23A C24A C25 . . . . 57(2) ?
C24B C25 C26A C27A . . . . 59(2) ?
C24A C25 C26A C27A . . . . 79(2) ?
C26B C25 C26A C27A . . . . -63(2) ?
C27B C22 C27A C26A . . . . 92(3) ?
C23A C22 C27A C26A . . . . 23(3) ?
C23B C22 C27A C26A . . . . 47(2) ?
Sn C22 C27A C26A . . . . 178.1(11) ?
C25 C26A C27A C22 . . . . -52(2) ?
C27B C22 C23B C24B . . . . -73(2) ?
C23A C22 C23B C24B . . . . 60(4) ?
C27A C22 C23B C24B . . . . -53(2) ?
Sn C22 C23B C24B . . . . 172.4(16) ?
C24A C25 C24B C23B . . . . -107(4) ?
C26B C25 C24B C23B . . . . -23(3) ?
C26A C25 C24B C23B . . . . -54(2) ?
C22 C23B C24B C25 . . . . 54(3) ?
C24B C25 C26B C27B . . . . 18(3) ?
C24A C25 C26B C27B . . . . 48(2) ?
C26A C25 C26B C27B . . . . 90(3) ?
C23A C22 C27B C26B . . . . 54(2) ?
C27A C22 C27B C26B . . . . -69(3) ?
C23B C22 C27B C26B . . . . 71(2) ?
Sn C22 C27B C26B . . . . -176.1(15) ?
C25 C26B C27B C22 . . . . -48(3) ?
O1 Sn C28 C33A . . . . 167.8(12) ?
C16 Sn C28 C33A . . . . 49.7(12) ?
C22 Sn C28 C33A . . . . -83.4(12) ?
O1 Sn C28 C29B . . . . 59.9(9) ?
C16 Sn C28 C29B . . . . -58.2(9) ?
C22 Sn C28 C29B . . . . 168.7(9) ?
O1 Sn C28 C29A . . . . 36.1(10) ?
C16 Sn C28 C29A . . . . -82.0(10) ?
C22 Sn C28 C29A . . . . 144.9(10) ?
O1 Sn C28 C33B . . . . -179.2(11) ?
C16 Sn C28 C33B . . . . 62.7(11) ?
C22 Sn C28 C33B . . . . -70.4(11) ?
C33A C28 C29A C30A . . . . 46(2) ?
C29B C28 C29A C30A . . . . 87(3) ?
C33B C28 C29A C30A . . . . 43(2) ?
Sn C28 C29A C30A . . . . -178.4(12) ?
C28 C29A C30A C31A . . . . -48(2) ?
C29A C30A C31A C32A . . . . 55(2) ?
C30A C31A C32A C33A . . . . -60(2) ?
C29B C28 C33A C32A . . . . -66.4(18) ?
C29A C28 C33A C32A . . . . -52(2) ?
C33B C28 C33A C32A . . . . 118(9) ?
Sn C28 C33A C32A . . . . 175.2(11) ?
C31A C32A C33A C28 . . . . 62(2) ?
C33A C28 C29B C30B . . . . 57.8(16) ?
C29A C28 C29B C30B . . . . -85(3) ?
C33B C28 C29B C30B . . . . 59.0(18) ?
Sn C28 C29B C30B . . . . -179.2(10) ?
C28 C29B C30B C31B . . . . -56(2) ?
C29B C30B C31B C32B . . . . 51(3) ?
C30B C31B C32B C33B . . . . -49(3) ?
C31B C32B C33B C28 . . . . 49(2) ?
C33A C28 C33B C32B . . . . -50(7) ?
C29B C28 C33B C32B . . . . -55(2) ?
C29A C28 C33B C32B . . . . -39(3) ?
Sn C28 C33B C32B . . . . -178.2(14) ?
